data_7242902
loop_
_publ_author_name
'Mukhacheva, Anna A.'
'Komarov, Vladislav Yu.'
'Kokovkin, Vasily V.'
'Novikov, Alexander S.'
'Abramov, Pavel A.'
'Sokolov, Maxim N.'

_publ_section_title
;
 Unusual \p--\p interactions directed by the
 [{(C6H6)Ru}2W8O30(OH)2]6&#x2212; hybrid anion
;
_journal_issue 23
_journal_name_full CrystEngComm
_journal_page_first 4125
_journal_page_last 4135
_journal_paper_doi 10.1039/D1CE00319D
_journal_volume 23
_journal_year 2021
_chemical_formula_sum 'C12 H12 Na0.5 O38.7 Ru2 W8'
_chemical_formula_weight 2459.85
_space_group_crystal_system monoclinic
_space_group_IT_number 15
_space_group_name_Hall '-C 2yc'
_space_group_name_H-M_alt 'C 1 2/c 1'
_atom_sites_solution_hydrogens geom
_atom_sites_solution_primary direct
_atom_sites_solution_secondary difmap
_audit_creation_method SHELXL-2017/1
_audit_update_record
;
2021-02-19 deposited with the CCDC.	2021-05-21 downloaded from the CCDC.
;
_cell_angle_alpha 90
_cell_angle_beta 125.3540(10)
_cell_angle_gamma 90
_cell_formula_units_Z 4
_cell_length_a 24.1881(7)
_cell_length_b 18.2571(6)
_cell_length_c 16.5476(6)
_cell_measurement_reflns_used 8385
_cell_measurement_temperature 150(2)
_cell_measurement_theta_max 26.3277
_cell_measurement_theta_min 2.2310
_cell_volume 5959.9(3)
_computing_cell_refinement 'SAINT (Bruker-AXS, 2004)'
_computing_data_collection 'APEX2 (Bruker-AXS, 2004)'
_computing_data_reduction 'SAINT (Bruker-AXS, 2004)'
_computing_molecular_graphics 'ShelXle (H\"ubschle, 2011)'
_computing_publication_material 'CIFTAB-2014 (Sheldrick, 2014)'
_computing_structure_refinement 'SHELXL-2014 (Sheldrick, 2014)'
_computing_structure_solution 'SHELXS-2014 (Sheldrick, 2014)'
_diffrn_ambient_temperature 150(2)
_diffrn_detector_area_resol_mean 25
_diffrn_measured_fraction_theta_full 0.999
_diffrn_measured_fraction_theta_max 0.999
_diffrn_measurement_device 'four-circle diffractometer'
_diffrn_measurement_device_type 'Bruker D8 Venture'
_diffrn_measurement_method '\f and \w scans'
_diffrn_radiation_monochromator graphite
_diffrn_radiation_probe x-ray
_diffrn_radiation_source 'fine-focus sealed tube'
_diffrn_radiation_type MoK\a
_diffrn_radiation_wavelength 0.71073
_diffrn_reflns_av_R_equivalents 0.0883
_diffrn_reflns_av_unetI/netI 0.0775
_diffrn_reflns_Laue_measured_fraction_full 0.999
_diffrn_reflns_Laue_measured_fraction_max 0.999
_diffrn_reflns_limit_h_max 30
_diffrn_reflns_limit_h_min -30
_diffrn_reflns_limit_k_max 21
_diffrn_reflns_limit_k_min -22
_diffrn_reflns_limit_l_max 20
_diffrn_reflns_limit_l_min -20
_diffrn_reflns_number 29760
_diffrn_reflns_point_group_measured_fraction_full 0.999
_diffrn_reflns_point_group_measured_fraction_max 0.999
_diffrn_reflns_theta_full 25.500
_diffrn_reflns_theta_max 26.389
_diffrn_reflns_theta_min 2.065
_diffrn_source 'sealed X-ray tube'
_exptl_absorpt_coefficient_mu 15.943
_exptl_absorpt_correction_T_max 0.7454
_exptl_absorpt_correction_T_min 0.4949
_exptl_absorpt_correction_type multi-scan
_exptl_absorpt_process_details 'SADABS (Bruker-AXS, 2004)'
_exptl_crystal_colour yellow
_exptl_crystal_density_diffrn 2.741
_exptl_crystal_description block
_exptl_crystal_F_000 4316
_exptl_crystal_size_max 0.114
_exptl_crystal_size_mid 0.083
_exptl_crystal_size_min 0.082
_refine_diff_density_max 2.018
_refine_diff_density_min -1.348
_refine_diff_density_rms 0.344
_refine_ls_extinction_method none
_refine_ls_goodness_of_fit_ref 1.045
_refine_ls_hydrogen_treatment constr
_refine_ls_matrix_type full
_refine_ls_number_parameters 289
_refine_ls_number_reflns 6095
_refine_ls_number_restraints 36
_refine_ls_restrained_S_all 1.044
_refine_ls_R_factor_all 0.0926
_refine_ls_R_factor_gt 0.0532
_refine_ls_shift/su_max 0.001
_refine_ls_shift/su_mean 0.000
_refine_ls_structure_factor_coef Fsqd
_refine_ls_weighting_details 'w=1/[\s^2^(Fo^2^)+(0.0765P)^2^] where P=(Fo^2^+2Fc^2^)/3'
_refine_ls_weighting_scheme calc
_refine_ls_wR_factor_gt 0.1379
_refine_ls_wR_factor_ref 0.1518
_reflns_Friedel_coverage 0.000
_reflns_number_gt 4039
_reflns_number_total 6095
_reflns_threshold_expression >2\s(I)
_cod_data_source_file d1ce00319d3.cif
_cod_data_source_block 6
_cod_depositor_comments 'Adding full bibliography for 7242899--7242903.cif.'
_cod_original_sg_symbol_H-M 'C 2/c'
_cod_original_formula_sum 'C12 H12 Na0.50 O38.70 Ru2 W8'
_cod_database_code 7242902
_shelx_shelxl_version_number 2017/1
_shelx_space_group_comment
;
The symmetry employed for this shelxl refinement is uniquely defined
by the following loop, which should always be used as a source of
symmetry information in preference to the above space-group names.
They are only intended as comments.
;
_shelx_estimated_absorpt_t_min 0.264
_shelx_estimated_absorpt_t_max 0.355

loop_
_space_group_symop_operation_xyz
'x, y, z'
'-x, y, -z+1/2'
'x+1/2, y+1/2, z'
'-x+1/2, y+1/2, -z+1/2'
'-x, -y, -z'
'x, -y, z-1/2'
'-x+1/2, -y+1/2, -z'
'x+1/2, -y+1/2, z-1/2'

loop_
_atom_site_label
_atom_site_type_symbol
_atom_site_fract_x
_atom_site_fract_y
_atom_site_fract_z
_atom_site_U_iso_or_equiv
_atom_site_adp_type
_atom_site_occupancy
_atom_site_site_symmetry_order
_atom_site_calc_flag
_atom_site_refinement_flags_posn
_atom_site_refinement_flags_adp
_atom_site_refinement_flags_occupancy
_atom_site_disorder_assembly
_atom_site_disorder_group
C1 C 0.5640(12) 0.3977(13) 0.0647(15) 0.071(5) Uani 1 1 d . U . . .
H1 H 0.556741 0.350433 0.036100 0.085 Uiso 1 1 calc R U . . .
C2 C 0.5251(11) 0.4213(12) 0.0897(15) 0.065(5) Uani 1 1 d . U . . .
H2 H 0.488334 0.391868 0.076483 0.079 Uiso 1 1 calc R U . . .
C3 C 0.5369(9) 0.4903(11) 0.1363(13) 0.051(4) Uani 1 1 d . U . . .
H3 H 0.508633 0.505451 0.155846 0.061 Uiso 1 1 calc R U . . .
C4 C 0.5857(9) 0.5340(11) 0.1533(13) 0.050(4) Uani 1 1 d . U . . .
H4 H 0.591251 0.580655 0.182480 0.060 Uiso 1 1 calc R U . . .
C5 C 0.6290(11) 0.5120(12) 0.1287(14) 0.059(4) Uani 1 1 d . U . . .
H5 H 0.665912 0.541794 0.143149 0.070 Uiso 1 1 calc R U . . .
C6 C 0.6155(11) 0.4407(12) 0.0795(14) 0.062(4) Uani 1 1 d . U . . .
H6 H 0.642325 0.424591 0.057964 0.074 Uiso 1 1 calc R U . . .
O1 O 0.6178(5) 0.3725(6) 0.3184(8) 0.034(3) Uani 1 1 d . . . . .
O2 O 0.7004(5) 0.3455(6) 0.2778(7) 0.038(3) Uani 1 1 d . . . . .
O3 O 0.6060(5) 0.2333(6) 0.2300(8) 0.037(3) Uani 1 1 d . . . . .
O4 O 0.6525(5) 0.2496(6) 0.4263(7) 0.031(2) Uani 1 1 d . . . . .
O5 O 0.7437(5) 0.2182(5) 0.3805(8) 0.031(2) Uani 1 1 d . . . . .
O6 O 0.7962(6) 0.4480(7) 0.2970(10) 0.052(3) Uani 1 1 d . . . . .
O7 O 0.8459(7) 0.4580(7) 0.4956(11) 0.063(4) Uani 1 1 d . . . . .
O8 O 0.8358(6) 0.3205(7) 0.4195(8) 0.047(3) Uani 1 1 d . . . . .
O9 O 0.8385(6) 0.1891(7) 0.3410(9) 0.055(4) Uani 1 1 d . . . . .
O10 O 0.9391(6) 0.2271(6) 0.5279(10) 0.052(3) Uani 1 1 d . . . . .
O11 O 0.6533(6) 0.3777(6) 0.5061(8) 0.039(3) Uani 1 1 d . . . . .
O12 O 0.7430(6) 0.4903(7) 0.5506(9) 0.050(3) Uani 1 1 d . . . . .
O13 O 0.7071(5) 0.4715(6) 0.3574(8) 0.037(3) Uani 1 1 d . . . . .
O14 O 0.8913(6) -0.0081(6) 0.6080(9) 0.047(3) Uani 1 1 d . . . . .
O15 O 0.7442(5) 0.3563(6) 0.4606(7) 0.034(3) Uani 1 1 d . . . . .
O16 O 0.500000 0.323(2) 0.250000 0.056(12) Uiso 0.6 2 d S . P . .
O17 O 0.6865(11) 0.0991(12) 0.2310(18) 0.043(6) Uiso 0.5 1 d . . P . .
O18 O 0.5156(8) 0.1868(9) 0.3143(12) 0.056(4) Uiso 0.8 1 d . . P . .
O19 O 0.8114(19) 0.405(2) 0.164(3) 0.043(9) Uiso 0.3 1 d . . P . .
O20 O 0.7378(18) 0.2915(18) 0.161(3) 0.081(10) Uiso 0.5 1 d . . P . .
O21 O 0.7573(17) -0.1194(18) 0.628(3) 0.034(8) Uiso 0.3 1 d . . P . .
O23 O 0.924(2) -0.153(3) 0.663(4) 0.065(13) Uiso 0.3 1 d . . P . .
O24 O 0.822(2) -0.222(3) 0.679(4) 0.030(12) Uiso 0.2 1 d . . P . .
O25 O 0.708(3) 0.262(3) 0.151(4) 0.032(13) Uiso 0.2 1 d . . P . .
O26 O 0.608(2) 0.165(2) 0.098(3) 0.040(11) Uiso 0.25 1 d . . P . .
O27 O 0.602(2) 0.050(2) 0.309(3) 0.036(10) Uiso 0.25 1 d . . P . .
O28 O 0.510(3) 0.319(4) 0.291(5) 0.035(14) Uiso 0.2 1 d . . P . .
O29 O 0.533(2) 0.138(3) 0.365(4) 0.050(13) Uiso 0.25 1 d . . P . .
Na1 Na 0.5747(15) 0.1174(16) 0.164(2) 0.053(7) Uiso 0.25 1 d . . P . .
Ru1 Ru 0.62823(6) 0.42916(7) 0.21813(9) 0.0338(3) Uani 1 1 d . . . . .
W1 W 0.66997(3) 0.27631(4) 0.33689(5) 0.03016(18) Uani 1 1 d . . . . .
W2 W 0.78798(3) 0.40909(4) 0.38725(5) 0.0381(2) Uani 1 1 d . . . . .
W3 W 0.85113(3) 0.21761(4) 0.45075(5) 0.03566(19) Uani 1 1 d . . . . .
W4 W 0.67733(3) 0.44614(4) 0.44570(5) 0.03537(19) Uani 1 1 d . . . . .

loop_
_atom_site_aniso_label
_atom_site_aniso_U_11
_atom_site_aniso_U_22
_atom_site_aniso_U_33
_atom_site_aniso_U_23
_atom_site_aniso_U_13
_atom_site_aniso_U_12
C1 0.073(8) 0.071(9) 0.027(7) 0.017(7) 0.006(7) 0.020(7)
C2 0.053(8) 0.071(8) 0.036(7) 0.024(7) 0.005(6) 0.011(7)
C3 0.042(7) 0.068(8) 0.037(7) 0.026(6) 0.020(6) 0.019(6)
C4 0.052(7) 0.059(8) 0.032(7) 0.024(6) 0.020(6) 0.021(6)
C5 0.063(8) 0.068(8) 0.030(7) 0.030(6) 0.019(6) 0.020(7)
C6 0.070(8) 0.075(8) 0.027(7) 0.025(6) 0.020(6) 0.028(7)
O1 0.032(6) 0.035(6) 0.025(6) 0.009(5) 0.012(5) 0.003(5)
O2 0.047(6) 0.035(6) 0.011(5) 0.005(4) 0.004(5) 0.003(5)
O3 0.029(6) 0.044(7) 0.023(6) -0.002(5) 0.007(5) -0.007(5)
O4 0.039(6) 0.035(6) 0.021(6) 0.008(5) 0.018(5) 0.007(5)
O5 0.037(6) 0.029(6) 0.026(6) 0.000(5) 0.017(5) 0.005(5)
O6 0.050(7) 0.059(8) 0.059(9) 0.025(7) 0.038(7) -0.003(6)
O7 0.050(8) 0.062(9) 0.067(10) 0.000(7) 0.029(8) 0.006(7)
O8 0.044(7) 0.063(8) 0.035(7) 0.020(6) 0.024(6) 0.014(6)
O9 0.066(8) 0.061(8) 0.042(8) 0.020(7) 0.033(7) 0.035(7)
O10 0.045(7) 0.041(7) 0.063(9) 0.016(6) 0.027(7) 0.009(6)
O11 0.049(7) 0.037(6) 0.028(6) 0.001(5) 0.020(6) 0.007(5)
O12 0.053(7) 0.058(8) 0.029(7) -0.004(6) 0.018(6) 0.001(6)
O13 0.040(6) 0.044(7) 0.023(6) 0.005(5) 0.017(5) 0.004(5)
O14 0.060(8) 0.041(7) 0.035(7) 0.010(6) 0.025(6) 0.009(6)
O15 0.031(6) 0.042(6) 0.015(5) 0.003(5) 0.006(5) -0.004(5)
Ru1 0.0329(7) 0.0376(7) 0.0192(7) 0.0088(5) 0.0083(6) 0.0021(6)
W1 0.0292(3) 0.0346(4) 0.0172(3) 0.0048(3) 0.0079(3) 0.0029(3)
W2 0.0329(4) 0.0392(4) 0.0337(4) 0.0069(3) 0.0144(3) 0.0017(3)
W3 0.0362(4) 0.0424(4) 0.0265(4) 0.0086(3) 0.0171(3) 0.0096(3)
W4 0.0369(4) 0.0355(4) 0.0244(4) 0.0022(3) 0.0124(3) 0.0039(3)

loop_
_atom_type_symbol
_atom_type_description
_atom_type_scat_dispersion_real
_atom_type_scat_dispersion_imag
_atom_type_scat_source
C C 0.0033 0.0016 'International Tables Vol C Tables 4.2.6.8 and 6.1.1.4'
H H 0.0000 0.0000 'International Tables Vol C Tables 4.2.6.8 and 6.1.1.4'
O O 0.0106 0.0060 'International Tables Vol C Tables 4.2.6.8 and 6.1.1.4'
Na Na 0.0362 0.0249 'International Tables Vol C Tables 4.2.6.8 and 6.1.1.4'
Ru Ru -1.2594 0.8363 'International Tables Vol C Tables 4.2.6.8 and 6.1.1.4'
W W -0.8490 6.8722 'International Tables Vol C Tables 4.2.6.8 and 6.1.1.4'

loop_
_geom_angle_atom_site_label_1
_geom_angle_atom_site_label_2
_geom_angle_atom_site_label_3
_geom_angle
_geom_angle_site_symmetry_1
_geom_angle_site_symmetry_3
_geom_angle_publ_flag
C2 C1 C6 120(2) . . ?
C2 C1 Ru1 72.4(14) . . ?
C6 C1 Ru1 71.0(13) . . ?
C2 C1 H1 119.9 . . ?
C6 C1 H1 119.9 . . ?
Ru1 C1 H1 129.0 . . ?
C1 C2 C3 121(2) . . ?
C1 C2 Ru1 72.4(13) . . ?
C3 C2 Ru1 69.5(11) . . ?
C1 C2 H2 119.6 . . ?
C3 C2 H2 119.6 . . ?
Ru1 C2 H2 131.4 . . ?
C4 C3 C2 122(2) . . ?
C4 C3 Ru1 73.0(11) . . ?
C2 C3 Ru1 71.7(11) . . ?
C4 C3 H3 119.1 . . ?
C2 C3 H3 119.1 . . ?
Ru1 C3 H3 128.6 . . ?
C3 C4 C5 120(2) . . ?
C3 C4 Ru1 71.2(11) . . ?
C5 C4 Ru1 70.3(11) . . ?
C3 C4 H4 120.0 . . ?
C5 C4 H4 120.0 . . ?
Ru1 C4 H4 131.4 . . ?
C4 C5 C6 117(2) . . ?
C4 C5 Ru1 71.8(11) . . ?
C6 C5 Ru1 70.5(11) . . ?
C4 C5 H5 121.4 . . ?
C6 C5 H5 121.4 . . ?
Ru1 C5 H5 128.2 . . ?
C1 C6 C5 120(2) . . ?
C1 C6 Ru1 71.8(13) . . ?
C5 C6 Ru1 69.2(11) . . ?
C1 C6 H6 120.1 . . ?
C5 C6 H6 120.1 . . ?
Ru1 C6 H6 131.7 . . ?
W1 O1 Ru1 101.1(5) . . ?
W1 O1 W4 111.8(4) . . ?
Ru1 O1 W4 98.3(4) . . ?
W1 O2 Ru1 104.6(5) . . ?
W1 O2 W2 113.1(5) . . ?
Ru1 O2 W2 98.6(4) . . ?
W1 O3 Na1 139.4(9) . . ?
W1 O4 W3 147.1(6) . 7_656 ?
W1 O5 W3 144.6(5) . . ?
W2 O8 W3 155.2(7) . . ?
W4 O11 W3 154.5(6) . 7_656 ?
W4 O13 W2 112.7(5) . . ?
W4 O13 Ru1 103.3(5) . . ?
W2 O13 Ru1 101.1(5) . . ?
W4 O15 W2 99.5(4) . . ?
W4 O15 W1 103.1(4) . . ?
W2 O15 W1 99.3(4) . . ?
O28 O16 O28 164(10) 2_655 . ?
O29 O18 O18 127(3) . 2_655 ?
O29 O18 Na1 62(3) . 2_655 ?
O18 O18 Na1 109.6(12) 2_655 2_655 ?
O16 O28 O28 8(10) . 2_655 ?
O18 O29 Na1 94(3) . 2_655 ?
O26 Na1 O17 64.3(17) . . ?
O26 Na1 O3 73.6(17) . . ?
O17 Na1 O3 86.1(12) . . ?
O26 Na1 O29 126(2) . 2_655 ?
O17 Na1 O29 166(2) . 2_655 ?
O3 Na1 O29 88.4(16) . 2_655 ?
O26 Na1 O27 147(2) . . ?
O17 Na1 O27 82.8(15) . . ?
O3 Na1 O27 100.1(15) . . ?
O29 Na1 O27 85.6(18) 2_655 . ?
O26 Na1 O18 120.2(19) . 2_655 ?
O17 Na1 O18 145.3(15) . 2_655 ?
O3 Na1 O18 65.1(9) . 2_655 ?
O29 Na1 O18 24.3(12) 2_655 2_655 ?
O27 Na1 O18 83.7(14) . 2_655 ?
O2 Ru1 O1 73.4(4) . . ?
O2 Ru1 O13 76.8(4) . . ?
O1 Ru1 O13 76.3(4) . . ?
O2 Ru1 C3 164.6(6) . . ?
O1 Ru1 C3 102.0(6) . . ?
O13 Ru1 C3 117.0(6) . . ?
O2 Ru1 C5 120.6(7) . . ?
O1 Ru1 C5 163.6(7) . . ?
O13 Ru1 C5 97.6(7) . . ?
C3 Ru1 C5 66.8(7) . . ?
O2 Ru1 C6 98.1(6) . . ?
O1 Ru1 C6 152.9(7) . . ?
O13 Ru1 C6 127.7(7) . . ?
C3 Ru1 C6 79.2(8) . . ?
C5 Ru1 C6 40.3(8) . . ?
O2 Ru1 C4 156.6(6) . . ?
O1 Ru1 C4 126.5(6) . . ?
O13 Ru1 C4 95.1(6) . . ?
C3 Ru1 C4 35.8(7) . . ?
C5 Ru1 C4 37.9(7) . . ?
C6 Ru1 C4 69.3(8) . . ?
O2 Ru1 C2 126.3(7) . . ?
O1 Ru1 C2 98.5(7) . . ?
O13 Ru1 C2 154.4(7) . . ?
C3 Ru1 C2 38.8(8) . . ?
C5 Ru1 C2 80.3(8) . . ?
C6 Ru1 C2 65.3(9) . . ?
C4 Ru1 C2 67.6(8) . . ?
O2 Ru1 C1 101.4(7) . . ?
O1 Ru1 C1 117.9(7) . . ?
O13 Ru1 C1 164.8(8) . . ?
C3 Ru1 C1 67.3(8) . . ?
C5 Ru1 C1 70.1(9) . . ?
C6 Ru1 C1 37.2(8) . . ?
C4 Ru1 C1 80.7(8) . . ?
C2 Ru1 C1 35.2(8) . . ?
O3 W1 O4 102.6(5) . . ?
O3 W1 O5 103.4(5) . . ?
O4 W1 O5 98.9(4) . . ?
O3 W1 O2 98.8(5) . . ?
O4 W1 O2 153.8(5) . . ?
O5 W1 O2 90.5(4) . . ?
O3 W1 O1 97.2(5) . . ?
O4 W1 O1 86.5(4) . . ?
O5 W1 O1 156.9(4) . . ?
O2 W1 O1 75.9(4) . . ?
O3 W1 O15 167.7(4) . . ?
O4 W1 O15 82.9(4) . . ?
O5 W1 O15 86.4(4) . . ?
O2 W1 O15 73.3(4) . . ?
O1 W1 O15 71.9(4) . . ?
O7 W2 O6 104.2(7) . . ?
O7 W2 O8 98.7(6) . . ?
O6 W2 O8 103.6(5) . . ?
O7 W2 O13 92.9(5) . . ?
O6 W2 O13 97.4(5) . . ?
O8 W2 O13 152.6(5) . . ?
O7 W2 O2 161.3(6) . . ?
O6 W2 O2 92.4(5) . . ?
O8 W2 O2 85.4(5) . . ?
O13 W2 O2 76.2(4) . . ?
O7 W2 O15 90.8(6) . . ?
O6 W2 O15 162.1(5) . . ?
O8 W2 O15 83.2(4) . . ?
O13 W2 O15 71.8(4) . . ?
O2 W2 O15 71.4(4) . . ?
O9 W3 O10 101.4(6) . . ?
O9 W3 O11 96.0(6) . 7_656 ?
O10 W3 O11 97.2(5) . 7_656 ?
O9 W3 O8 97.0(5) . . ?
O10 W3 O8 93.7(5) . . ?
O11 W3 O8 161.1(5) 7_656 . ?
O9 W3 O5 90.6(5) . . ?
O10 W3 O5 167.8(5) . . ?
O11 W3 O5 83.9(4) 7_656 . ?
O8 W3 O5 82.2(4) . . ?
O9 W3 O4 169.8(5) . 7_656 ?
O10 W3 O4 88.9(5) . 7_656 ?
O11 W3 O4 81.9(4) 7_656 7_656 ?
O8 W3 O4 82.9(4) . 7_656 ?
O5 W3 O4 79.3(4) . 7_656 ?
O12 W4 O14 104.9(6) . 7_656 ?
O12 W4 O11 99.4(5) . . ?
O14 W4 O11 101.7(5) 7_656 . ?
O12 W4 O13 96.5(5) . . ?
O14 W4 O13 96.6(5) 7_656 . ?
O11 W4 O13 151.8(5) . . ?
O12 W4 O1 163.8(5) . . ?
O14 W4 O1 90.3(5) 7_656 . ?
O11 W4 O1 82.6(4) . . ?
O13 W4 O1 75.9(4) . . ?
O12 W4 O15 92.6(5) . . ?
O14 W4 O15 160.7(5) 7_656 . ?
O11 W4 O15 83.1(4) . . ?
O13 W4 O15 73.0(4) . . ?
O1 W4 O15 71.6(4) . . ?

loop_
_geom_bond_atom_site_label_1
_geom_bond_atom_site_label_2
_geom_bond_distance
_geom_bond_site_symmetry_2
_geom_bond_publ_flag
C1 C2 1.30(3) . ?
C1 C6 1.37(3) . ?
C1 Ru1 2.15(2) . ?
C1 H1 0.9500 . ?
C2 C3 1.42(3) . ?
C2 Ru1 2.15(2) . ?
C2 H2 0.9500 . ?
C3 C4 1.31(3) . ?
C3 Ru1 2.122(17) . ?
C3 H3 0.9500 . ?
C4 C5 1.39(3) . ?
C4 Ru1 2.143(18) . ?
C4 H4 0.9500 . ?
C5 C6 1.47(3) . ?
C5 Ru1 2.124(19) . ?
C5 H5 0.9500 . ?
C6 Ru1 2.14(2) . ?
C6 H6 0.9500 . ?
O1 W1 2.079(10) . ?
O1 Ru1 2.091(10) . ?
O1 W4 2.193(11) . ?
O2 W1 1.982(11) . ?
O2 Ru1 2.088(10) . ?
O2 W2 2.162(10) . ?
O3 W1 1.724(10) . ?
O3 Na1 2.30(3) . ?
O4 W1 1.826(10) . ?
O4 W3 2.170(10) 7_656 ?
O5 W1 1.827(10) . ?
O5 W3 2.147(10) . ?
O6 W2 1.765(11) . ?
O7 W2 1.751(14) . ?
O8 W2 1.877(12) . ?
O8 W3 1.927(12) . ?
O9 W3 1.738(13) . ?
O10 W3 1.745(12) . ?
O11 W4 1.890(11) . ?
O11 W3 1.907(11) 7_656 ?
O12 W4 1.731(12) . ?
O13 W4 2.023(11) . ?
O13 W2 2.061(11) . ?
O13 Ru1 2.112(11) . ?
O14 W4 1.766(11) 7_656 ?
O15 W4 2.215(11) . ?
O15 W2 2.239(10) . ?
O15 W1 2.301(10) . ?
O16 O28 0.58(7) 2_655 ?
O16 O28 0.58(7) . ?
O17 Na1 2.28(4) . ?
O18 O29 1.12(5) . ?
O18 O18 1.80(3) 2_655 ?
O18 Na1 2.72(3) 2_655 ?
O20 O25 0.84(5) . ?
O26 Na1 1.91(5) . ?
O27 Na1 2.42(5) . ?
O28 O28 1.14(14) 2_655 ?
O29 Na1 2.40(6) 2_655 ?
